data_2105948
loop_
_publ_author_name
'Merkens, Carina'
'Truong, Khai-Nghi'
'Englert, Ulli'

_publ_section_title
;
 3-(4-Pyridyl)-acetylacetone -- a fully featured substituted pyridine and
 a flexible linker for complex materials
;
_journal_coeditor_code BM5063
_journal_issue 4
_journal_name_full 'Acta Crystallographica Section B'
_journal_page_first 705
_journal_page_last 713
_journal_paper_doi 10.1107/S2052520614006210
_journal_volume 70
_journal_year 2014
_chemical_formula_moiety 'C20 H22 Cd I2 N2 O4'
_chemical_formula_sum 'C20 H22 Cd I2 N2 O4'
_chemical_formula_weight 720.59
_chemical_name_common 3b
_space_group_crystal_system orthorhombic
_space_group_IT_number 29
_space_group_name_Hall 'P 2c -2ac'
_space_group_name_H-M_alt 'P c a 21'
_symmetry_space_group_name_Hall 'P 2c -2ac'
_symmetry_space_group_name_H-M 'P c a 21'
_atom_sites_solution_hydrogens mixed
_atom_sites_solution_primary heavy
_audit_creation_method SHELXL-2013
_cell_angle_alpha 90
_cell_angle_beta 90
_cell_angle_gamma 90
_cell_formula_units_Z 8
_cell_length_a 13.5307(3)
_cell_length_b 7.0913(7)
_cell_length_c 49.110(2)
_cell_measurement_reflns_used 9971
_cell_measurement_temperature 100(2)
_cell_measurement_theta_max 27.53
_cell_measurement_theta_min 2.99
_cell_volume 4712.1(5)
_computing_cell_refinement 'Bruker SAINT 2009'
_computing_data_collection 'Bruker SMART'
_computing_data_reduction 'Bruker SAINT 2009'
_computing_structure_refinement 'SHELXL-2013 (Sheldrick, 2013)'
_computing_structure_solution SHELXS-97
_diffrn_ambient_temperature 100(2)
_diffrn_measured_fraction_theta_full 1.000
_diffrn_measured_fraction_theta_max 0.961
_diffrn_measurement_device_type 'CCD area detector'
_diffrn_measurement_method 'omega scans'
_diffrn_radiation_type MoK\a
_diffrn_radiation_wavelength 0.71073
_diffrn_reflns_av_R_equivalents 0.0505
_diffrn_reflns_limit_h_max 19
_diffrn_reflns_limit_h_min -19
_diffrn_reflns_limit_k_max 10
_diffrn_reflns_limit_k_min -9
_diffrn_reflns_limit_l_max 69
_diffrn_reflns_limit_l_min -69
_diffrn_reflns_number 67491
_diffrn_reflns_theta_full 28.500
_diffrn_reflns_theta_max 30.951
_diffrn_reflns_theta_min 0.829
_exptl_absorpt_coefficient_mu 3.574
_exptl_absorpt_correction_T_max 0.7461
_exptl_absorpt_correction_T_min 0.5221
_exptl_absorpt_correction_type multi-scan
_exptl_absorpt_process_details SADABS
_exptl_crystal_colour colorless
_exptl_crystal_density_diffrn 2.031
_exptl_crystal_description block
_exptl_crystal_F_000 2736
_exptl_crystal_size_max 0.250
_exptl_crystal_size_mid 0.130
_exptl_crystal_size_min 0.110
_refine_diff_density_max 1.290
_refine_diff_density_min -1.109
_refine_ls_abs_structure_details
;
 Refined as an inversion twin.
;
_refine_ls_abs_structure_Flack 0.41(3)
_refine_ls_extinction_method none
_refine_ls_goodness_of_fit_ref 1.094
_refine_ls_hydrogen_treatment mixed
_refine_ls_matrix_type full
_refine_ls_number_parameters 545
_refine_ls_number_reflns 14053
_refine_ls_number_restraints 5
_refine_ls_restrained_S_all 1.093
_refine_ls_R_factor_all 0.0491
_refine_ls_R_factor_gt 0.0377
_refine_ls_shift/su_max 0.003
_refine_ls_shift/su_mean 0.000
_refine_ls_structure_factor_coef Fsqd
_refine_ls_weighting_details
;
 w=1/[\s^2^(Fo^2^)+(0.0227P)^2^+4.6056P]
 where P=(Fo^2^+2Fc^2^)/3
;
_refine_ls_weighting_scheme calc
_refine_ls_wR_factor_gt 0.0708
_refine_ls_wR_factor_ref 0.0756
_reflns_number_gt 12009
_reflns_number_total 14053
_reflns_threshold_expression 'I > 2\s(I)'
_cod_data_source_file bm5063sup1.cif
_cod_data_source_block 3b
_cod_database_code 2105948
_cod_database_fobs_code 2105948
_shelx_space_group_comment
;
The symmetry employed for this shelxl refinement is uniquely defined
by the following loop, which should always be used as a source of
symmetry information in preference to the above space-group names.
They are only intended as comments.
;
_shelx_estimated_absorpt_t_min 0.469
_shelx_estimated_absorpt_t_max 0.695
_shelxl_version_number 20.13

loop_
_space_group_symop_operation_xyz
'x, y, z'
'-x, -y, z+1/2'
'-x+1/2, y, z+1/2'
'x+1/2, -y, z'

loop_
_atom_site_type_symbol
_atom_site_label
_atom_site_fract_x
_atom_site_fract_y
_atom_site_fract_z
_atom_site_U_iso_or_equiv
_atom_site_adp_type
_atom_site_calc_flag
_atom_site_occupancy
Cd Cd1 0.30627(4) 0.36841(8) 0.64474(2) 0.02432(12) Uani d 1
Cd Cd2 0.28575(4) 0.87015(8) 0.89541(2) 0.02364(12) Uani d 1
I I1 0.43978(4) 0.55273(8) 0.67561(2) 0.03312(13) Uani d 1
I I2 0.17999(4) 0.56014(9) 0.61261(2) 0.03726(14) Uani d 1
I I3 0.41806(4) 1.05371(8) 0.86404(2) 0.03288(13) Uani d 1
I I4 0.15884(4) 1.06226(9) 0.92741(2) 0.03673(14) Uani d 1
O O1 0.6759(5) -0.2054(11) 0.52992(16) 0.0421(17) Uani d 1
H H2D 0.611(7) -0.405(14) 0.532(2) 0.063 Uiso d 1
O O2 0.5705(5) -0.4815(11) 0.53894(16) 0.0404(18) Uani d 1
O O3 -0.0596(4) -0.3191(10) 0.75141(15) 0.0394(17) Uani d 1
O O4 0.0988(5) -0.4791(9) 0.75788(15) 0.0382(16) Uani d 1
H H4D 0.037(2) -0.468(13) 0.7594(19) 0.03(3) Uiso d 1
O O5 0.6556(5) 0.2950(11) 1.00989(15) 0.0408(17) Uani d 1
O O6 0.5501(6) 0.0203(11) 1.00127(16) 0.0434(19) Uani d 1
H H6D 0.597(6) 0.086(16) 1.007(3) 0.065 Uiso d 1
O O7 0.0672(5) 0.0308(9) 0.78276(16) 0.0328(15) Uani d 1
O O8 -0.0892(4) 0.1927(10) 0.79063(15) 0.0359(15) Uani d 1
H H8D -0.042(5) 0.120(12) 0.787(2) 0.054 Uiso d 1
N N1 0.3794(5) 0.1445(9) 0.61770(14) 0.0241(14) Uani d 1
N N2 0.2219(4) 0.1639(9) 0.67232(15) 0.0217(14) Uani d 1
N N3 0.3581(5) 0.6455(10) 0.92216(15) 0.0256(15) Uani d 1
N N4 0.2018(4) 0.6680(9) 0.86758(16) 0.0222(14) Uani d 1
C C1 0.6432(7) 0.1010(14) 0.5479(2) 0.038(2) Uani d 1
H H1A 0.5812 0.1698 0.5450 0.057 Uiso calc 1
H H1B 0.6912 0.1380 0.5339 0.057 Uiso calc 1
H H1C 0.6696 0.1311 0.5660 0.057 Uiso calc 1
C C2 0.6240(7) -0.1082(14) 0.5460(2) 0.037(2) Uani d 1
C C3 0.5440(6) -0.1901(13) 0.56074(18) 0.0281(18) Uani d 1
C C4 0.5199(7) -0.3763(14) 0.55600(19) 0.034(2) Uani d 1
C C5 0.4363(7) -0.4761(15) 0.5697(3) 0.044(3) Uani d 1
H H5A 0.3922 -0.5294 0.5559 0.067 Uiso calc 1
H H5B 0.3995 -0.3866 0.5810 0.067 Uiso calc 1
H H5C 0.4625 -0.5777 0.5811 0.067 Uiso calc 1
C C6 0.4846(6) -0.0776(12) 0.58078(18) 0.0269(18) Uani d 1
C C7 0.3939(7) -0.0039(16) 0.5746(2) 0.040(2) Uani d 1
H H7 0.3650 -0.0290 0.5574 0.048 Uiso calc 1
C C8 0.3441(6) 0.1059(16) 0.5931(2) 0.036(2) Uani d 1
H H8 0.2816 0.1565 0.5881 0.043 Uiso calc 1
C C9 0.4664(7) 0.0725(16) 0.6240(2) 0.044(3) Uani d 1
H H9 0.4929 0.0999 0.6415 0.052 Uiso calc 1
C C10 0.5207(8) -0.0394(16) 0.60691(19) 0.045(3) Uani d 1
H H10 0.5822 -0.0903 0.6127 0.054 Uiso calc 1
C C11 -0.0823(6) -0.0549(14) 0.7223(2) 0.041(2) Uani d 1
H H11A -0.0834 0.0565 0.7341 0.062 Uiso calc 1
H H11B -0.1496 -0.1036 0.7202 0.062 Uiso calc 1
H H11C -0.0557 -0.0204 0.7044 0.062 Uiso calc 1
C C12 -0.0180(5) -0.2046(12) 0.73495(19) 0.0297(19) Uani d 1
C C13 0.0834(5) -0.2189(11) 0.72850(18) 0.0248(17) Uani d 1
C C14 0.1399(6) -0.3549(11) 0.74132(17) 0.0244(16) Uani d 1
C C15 0.2504(6) -0.3671(12) 0.74015(18) 0.0301(17) Uani d 1
H H15A 0.2739 -0.3127 0.7230 0.045 Uiso calc 1
H H15B 0.2708 -0.4995 0.7412 0.045 Uiso calc 1
H H15C 0.2789 -0.2971 0.7555 0.045 Uiso calc 1
C C16 0.1296(5) -0.0851(11) 0.70889(16) 0.0208(15) Uani d 1
C C17 0.1676(5) -0.1466(12) 0.68429(18) 0.0249(17) Uani d 1
H H17 0.1625 -0.2759 0.6794 0.030 Uiso calc 1
C C18 0.2130(6) -0.0205(12) 0.66659(17) 0.0264(17) Uani d 1
H H18 0.2387 -0.0664 0.6498 0.032 Uiso calc 1
C C19 0.1833(5) 0.2249(12) 0.69609(19) 0.0251(17) Uani d 1
H H19 0.1877 0.3557 0.7001 0.030 Uiso calc 1
C C20 0.1378(5) 0.1087(11) 0.71490(18) 0.0241(16) Uani d 1
H H20 0.1126 0.1583 0.7315 0.029 Uiso calc 1
C C21 0.6219(8) 0.5991(14) 0.9920(2) 0.040(2) Uani d 1
H H21A 0.6805 0.6298 1.0029 0.060 Uiso calc 1
H H21B 0.5649 0.6691 0.9990 0.060 Uiso calc 1
H H21C 0.6336 0.6340 0.9730 0.060 Uiso calc 1
C C22 0.6020(7) 0.3943(13) 0.99381(18) 0.033(2) Uani d 1
C C23 0.5232(7) 0.3076(14) 0.97888(18) 0.0307(19) Uani d 1
C C24 0.4990(7) 0.1203(13) 0.98374(19) 0.033(2) Uani d 1
C C25 0.4174(7) 0.0185(15) 0.9707(2) 0.040(2) Uani d 1
H H25A 0.4234 0.0293 0.9509 0.060 Uiso calc 1
H H25B 0.3544 0.0730 0.9766 0.060 Uiso calc 1
H H25C 0.4200 -0.1147 0.9760 0.060 Uiso calc 1
C C26 0.4647(6) 0.4231(12) 0.9592(2) 0.0294(19) Uani d 1
C C27 0.5001(8) 0.4609(16) 0.9336(2) 0.048(3) Uani d 1
H H27 0.5621 0.4112 0.9280 0.058 Uiso calc 1
C C28 0.4453(7) 0.5719(17) 0.9157(2) 0.042(3) Uani d 1
H H28 0.4715 0.5960 0.8981 0.051 Uiso calc 1
C C29 0.3233(7) 0.6063(14) 0.94684(19) 0.033(2) Uani d 1
H H29 0.2608 0.6568 0.9518 0.040 Uiso calc 1
C C30 0.3725(7) 0.4962(18) 0.96585(19) 0.041(2) Uani d 1
H H30 0.3437 0.4712 0.9831 0.049 Uiso calc 1
C C31 0.2210(5) 0.1418(11) 0.7982(2) 0.0302(18) Uani d 1
H H31A 0.2485 0.2437 0.7871 0.045 Uiso calc 1
H H31B 0.2420 0.0198 0.7908 0.045 Uiso calc 1
H H31C 0.2449 0.1543 0.8170 0.045 Uiso calc 1
C C32 0.1109(5) 0.1532(11) 0.79793(17) 0.0248(16) Uani d 1
C C33 0.0576(5) 0.2933(11) 0.81165(18) 0.0204(15) Uani d 1
C C34 -0.0449(6) 0.3086(12) 0.80657(18) 0.0265(17) Uani d 1
C C35 -0.1065(6) 0.4602(13) 0.8180(2) 0.038(2) Uani d 1
H H35A -0.1757 0.4390 0.8130 0.057 Uiso calc 1
H H35B -0.0846 0.5820 0.8108 0.057 Uiso calc 1
H H35C -0.1003 0.4605 0.8379 0.057 Uiso calc 1
C C36 0.1069(5) 0.4259(11) 0.83073(16) 0.0194(15) Uani d 1
C C37 0.1160(5) 0.6178(11) 0.82572(17) 0.0216(15) Uani d 1
H H37 0.0900 0.6701 0.8094 0.026 Uiso calc 1
C C38 0.1625(5) 0.7324(12) 0.84434(17) 0.0225(16) Uani d 1
H H38 0.1669 0.8635 0.8405 0.027 Uiso calc 1
C C39 0.1927(6) 0.4820(12) 0.87278(19) 0.0277(19) Uani d 1
H H39 0.2197 0.4334 0.8892 0.033 Uiso calc 1
C C40 0.1458(5) 0.3598(12) 0.85521(18) 0.0236(17) Uani d 1
H H40 0.1399 0.2301 0.8598 0.028 Uiso calc 1

loop_
_atom_site_aniso_label
_atom_site_aniso_U_11
_atom_site_aniso_U_22
_atom_site_aniso_U_33
_atom_site_aniso_U_12
_atom_site_aniso_U_13
_atom_site_aniso_U_23
Cd1 0.0314(3) 0.0157(3) 0.0259(3) -0.0011(2) 0.0030(2) 0.0001(3)
Cd2 0.0304(3) 0.0157(3) 0.0248(3) -0.0014(2) -0.0037(2) -0.0009(3)
I1 0.0279(2) 0.0268(3) 0.0447(4) -0.00334(19) -0.0004(2) -0.0056(3)
I2 0.0508(3) 0.0254(3) 0.0356(4) 0.0062(2) -0.0060(3) 0.0057(3)
I3 0.0273(2) 0.0267(3) 0.0446(4) -0.00326(19) 0.0006(2) 0.0056(3)
I4 0.0498(3) 0.0259(3) 0.0345(3) 0.0060(2) 0.0057(3) -0.0059(3)
O1 0.059(4) 0.037(4) 0.030(4) 0.007(3) 0.019(3) 0.005(3)
O2 0.066(5) 0.027(4) 0.029(4) 0.002(3) 0.014(3) -0.006(3)
O3 0.037(3) 0.035(4) 0.046(4) -0.017(3) 0.015(3) -0.006(3)
O4 0.043(4) 0.030(4) 0.042(4) -0.011(3) 0.006(3) 0.009(3)
O5 0.060(4) 0.034(4) 0.029(4) 0.005(3) -0.019(3) 0.000(3)
O6 0.080(5) 0.025(4) 0.025(4) 0.006(3) -0.015(3) 0.002(3)
O7 0.044(3) 0.021(3) 0.034(4) -0.005(3) -0.006(3) -0.005(3)
O8 0.024(3) 0.036(4) 0.048(4) -0.009(2) -0.010(3) 0.000(3)
N1 0.042(4) 0.014(3) 0.015(3) -0.005(3) 0.002(3) 0.002(3)
N2 0.025(3) 0.017(3) 0.024(4) 0.000(2) 0.001(2) 0.001(3)
N3 0.032(3) 0.021(4) 0.024(4) 0.003(3) -0.004(3) -0.001(3)
N4 0.021(3) 0.014(3) 0.032(4) -0.002(2) -0.003(2) 0.001(3)
C1 0.046(5) 0.029(5) 0.038(6) -0.003(4) 0.015(4) 0.005(4)
C2 0.051(5) 0.034(5) 0.025(5) -0.003(4) 0.005(4) 0.010(4)
C3 0.044(5) 0.019(4) 0.021(4) -0.001(3) 0.007(3) 0.002(3)
C4 0.056(6) 0.029(5) 0.017(4) -0.001(4) 0.006(4) 0.008(4)
C5 0.067(7) 0.024(6) 0.042(7) -0.011(4) 0.011(5) -0.005(5)
C6 0.047(5) 0.016(4) 0.017(4) -0.002(3) 0.004(3) 0.005(3)
C7 0.049(5) 0.050(7) 0.021(5) 0.002(5) 0.002(4) -0.010(5)
C8 0.026(4) 0.052(7) 0.028(5) 0.002(4) -0.003(3) -0.007(5)
C9 0.046(5) 0.051(7) 0.034(6) 0.021(4) -0.011(4) -0.021(5)
C10 0.062(6) 0.054(7) 0.019(5) 0.023(5) -0.006(4) -0.011(4)
C11 0.021(4) 0.039(6) 0.063(7) -0.003(4) 0.008(4) -0.008(5)
C12 0.018(4) 0.030(5) 0.041(5) -0.012(3) 0.002(3) -0.012(4)
C13 0.026(4) 0.017(4) 0.031(5) -0.007(3) 0.001(3) -0.006(3)
C14 0.032(4) 0.015(4) 0.026(4) -0.005(3) 0.003(3) 0.000(3)
C15 0.033(4) 0.025(4) 0.032(4) 0.003(3) -0.002(3) 0.005(4)
C16 0.015(3) 0.019(4) 0.028(4) 0.001(3) -0.002(3) 0.001(3)
C17 0.030(4) 0.019(4) 0.026(4) 0.002(3) 0.001(3) 0.000(3)
C18 0.039(4) 0.021(4) 0.020(4) -0.004(3) 0.001(3) 0.003(3)
C19 0.020(3) 0.019(4) 0.037(5) -0.001(3) 0.005(3) -0.004(3)
C20 0.022(3) 0.020(4) 0.031(4) -0.003(3) 0.002(3) -0.007(3)
C21 0.056(6) 0.028(5) 0.037(6) -0.012(4) -0.015(4) -0.003(4)
C22 0.052(5) 0.025(5) 0.021(4) 0.009(4) -0.008(4) 0.001(4)
C23 0.048(5) 0.027(5) 0.017(4) 0.000(4) -0.008(3) 0.000(3)
C24 0.056(6) 0.022(5) 0.020(5) 0.002(4) -0.008(4) 0.003(4)
C25 0.065(6) 0.024(5) 0.031(6) -0.013(4) -0.008(4) 0.002(4)
C26 0.043(5) 0.019(5) 0.026(5) -0.001(3) -0.009(4) -0.003(4)
C27 0.052(6) 0.051(7) 0.042(6) 0.027(5) 0.004(5) 0.012(5)
C28 0.055(6) 0.055(7) 0.017(5) 0.018(5) 0.006(4) 0.006(5)
C29 0.042(5) 0.040(6) 0.017(4) 0.002(4) 0.001(3) -0.004(4)
C30 0.043(5) 0.061(7) 0.017(4) 0.004(5) 0.000(3) 0.008(5)
C31 0.025(4) 0.022(4) 0.043(5) 0.005(3) 0.003(3) -0.004(4)
C32 0.030(4) 0.017(4) 0.028(4) -0.005(3) -0.003(3) 0.004(3)
C33 0.015(3) 0.017(4) 0.029(4) -0.004(3) -0.004(3) 0.001(3)
C34 0.028(4) 0.021(4) 0.031(4) -0.004(3) 0.000(3) 0.005(3)
C35 0.018(4) 0.032(5) 0.064(7) 0.001(3) 0.007(4) -0.001(5)
C36 0.013(3) 0.019(4) 0.026(4) 0.001(2) 0.002(3) 0.002(3)
C37 0.020(3) 0.016(4) 0.029(4) -0.001(3) -0.003(3) -0.001(3)
C38 0.021(3) 0.019(4) 0.028(4) -0.002(3) -0.004(3) -0.001(3)
C39 0.030(4) 0.021(4) 0.032(5) 0.004(3) -0.004(3) 0.009(4)
C40 0.024(4) 0.014(4) 0.033(5) -0.004(3) -0.006(3) 0.002(3)

loop_
_atom_type_symbol
_atom_type_description
_atom_type_scat_dispersion_real
_atom_type_scat_dispersion_imag
_atom_type_scat_source
C C 0.0033 0.0016 'International Tables Vol C Tables 4.2.6.8 and 6.1.1.4'
H H 0.0000 0.0000 'International Tables Vol C Tables 4.2.6.8 and 6.1.1.4'
Cd Cd -0.8075 1.2024 'International Tables Vol C Tables 4.2.6.8 and 6.1.1.4'
I I -0.4742 1.8119 'International Tables Vol C Tables 4.2.6.8 and 6.1.1.4'
N N 0.0061 0.0033 'International Tables Vol C Tables 4.2.6.8 and 6.1.1.4'
O O 0.0106 0.0060 'International Tables Vol C Tables 4.2.6.8 and 6.1.1.4'

loop_
_geom_angle_atom_site_label_1
_geom_angle_atom_site_label_2
_geom_angle_atom_site_label_3
_geom_angle
N2 Cd1 N1 96.8(2)
N2 Cd1 I2 110.49(15)
N1 Cd1 I2 106.49(18)
N2 Cd1 I1 107.98(17)
N1 Cd1 I1 111.83(17)
I2 Cd1 I1 120.64(3)
N4 Cd2 N3 96.9(2)
N4 Cd2 I3 106.95(18)
N3 Cd2 I3 112.36(17)
N4 Cd2 I4 110.44(16)
N3 Cd2 I4 106.84(18)
I3 Cd2 I4 120.78(3)
C4 O2 H2D 104(9)
C14 O4 H4D 114(6)
C24 O6 H6D 109(10)
C34 O8 H8D 100(7)
C9 N1 C8 117.1(8)
C9 N1 Cd1 121.0(6)
C8 N1 Cd1 120.9(6)
C18 N2 C19 117.3(7)
C18 N2 Cd1 122.5(5)
C19 N2 Cd1 120.1(5)
C28 N3 C29 116.8(8)
C28 N3 Cd2 121.1(6)
C29 N3 Cd2 121.2(6)
C38 N4 C39 117.3(7)
C38 N4 Cd2 119.6(5)
C39 N4 Cd2 123.1(6)
C2 C1 H1A 109.5
C2 C1 H1B 109.5
H1A C1 H1B 109.5
C2 C1 H1C 109.5
H1A C1 H1C 109.5
H1B C1 H1C 109.5
O1 C2 C3 121.2(9)
O1 C2 C1 118.8(8)
C3 C2 C1 119.9(9)
C4 C3 C2 118.9(8)
C4 C3 C6 119.5(8)
C2 C3 C6 121.6(8)
O2 C4 C3 121.8(8)
O2 C4 C5 114.3(9)
C3 C4 C5 123.8(9)
C4 C5 H5A 109.5
C4 C5 H5B 109.5
H5A C5 H5B 109.5
C4 C5 H5C 109.5
H5A C5 H5C 109.5
H5B C5 H5C 109.5
C7 C6 C10 116.2(8)
C7 C6 C3 122.6(8)
C10 C6 C3 121.2(8)
C6 C7 C8 120.7(9)
C6 C7 H7 119.6
C8 C7 H7 119.6
N1 C8 C7 122.8(8)
N1 C8 H8 118.6
C7 C8 H8 118.6
N1 C9 C10 123.9(9)
N1 C9 H9 118.1
C10 C9 H9 118.1
C9 C10 C6 119.2(9)
C9 C10 H10 120.4
C6 C10 H10 120.4
C12 C11 H11A 109.5
C12 C11 H11B 109.5
H11A C11 H11B 109.5
C12 C11 H11C 109.5
H11A C11 H11C 109.5
H11B C11 H11C 109.5
O3 C12 C13 121.7(9)
O3 C12 C11 117.0(7)
C13 C12 C11 121.3(8)
C14 C13 C12 119.0(8)
C14 C13 C16 120.4(6)
C12 C13 C16 120.5(8)
O4 C14 C13 120.8(7)
O4 C14 C15 113.9(7)
C13 C14 C15 125.1(7)
C14 C15 H15A 109.5
C14 C15 H15B 109.5
H15A C15 H15B 109.5
C14 C15 H15C 109.5
H15A C15 H15C 109.5
H15B C15 H15C 109.5
C17 C16 C20 117.5(7)
C17 C16 C13 121.3(7)
C20 C16 C13 121.2(7)
C16 C17 C18 120.5(8)
C16 C17 H17 119.8
C18 C17 H17 119.8
N2 C18 C17 122.3(8)
N2 C18 H18 118.8
C17 C18 H18 118.8
N2 C19 C20 124.0(8)
N2 C19 H19 118.0
C20 C19 H19 118.0
C19 C20 C16 118.4(8)
C19 C20 H20 120.8
C16 C20 H20 120.8
C22 C21 H21A 109.5
C22 C21 H21B 109.5
H21A C21 H21B 109.5
C22 C21 H21C 109.5
H21A C21 H21C 109.5
H21B C21 H21C 109.5
O5 C22 C23 120.0(9)
O5 C22 C21 118.2(9)
C23 C22 C21 121.8(8)
C24 C23 C22 119.9(8)
C24 C23 C26 120.7(8)
C22 C23 C26 119.4(8)
O6 C24 C23 120.3(9)
O6 C24 C25 114.6(9)
C23 C24 C25 125.0(8)
C24 C25 H25A 109.5
C24 C25 H25B 109.5
H25A C25 H25B 109.5
C24 C25 H25C 109.5
H25A C25 H25C 109.5
H25B C25 H25C 109.5
C27 C26 C30 117.1(8)
C27 C26 C23 121.0(8)
C30 C26 C23 121.9(9)
C26 C27 C28 120.2(9)
C26 C27 H27 119.9
C28 C27 H27 119.9
N3 C28 C27 122.9(9)
N3 C28 H28 118.6
C27 C28 H28 118.6
N3 C29 C30 124.1(9)
N3 C29 H29 117.9
C30 C29 H29 117.9
C29 C30 C26 118.9(9)
C29 C30 H30 120.6
C26 C30 H30 120.6
C32 C31 H31A 109.5
C32 C31 H31B 109.5
H31A C31 H31B 109.5
C32 C31 H31C 109.5
H31A C31 H31C 109.5
H31B C31 H31C 109.5
O7 C32 C33 121.4(7)
O7 C32 C31 115.3(7)
C33 C32 C31 123.2(7)
C32 C33 C34 118.3(7)
C32 C33 C36 121.4(6)
C34 C33 C36 120.2(7)
O8 C34 C33 121.1(8)
O8 C34 C35 115.9(7)
C33 C34 C35 123.0(8)
C34 C35 H35A 109.5
C34 C35 H35B 109.5
H35A C35 H35B 109.5
C34 C35 H35C 109.5
H35A C35 H35C 109.5
H35B C35 H35C 109.5
C37 C36 C40 116.7(7)
C37 C36 C33 123.2(7)
C40 C36 C33 120.0(7)
C38 C37 C36 120.1(8)
C38 C37 H37 120.0
C36 C37 H37 120.0
N4 C38 C37 123.2(8)
N4 C38 H38 118.4
C37 C38 H38 118.4
N4 C39 C40 122.6(8)
N4 C39 H39 118.7
C40 C39 H39 118.7
C39 C40 C36 120.1(8)
C39 C40 H40 119.9
C36 C40 H40 119.9

loop_
_geom_bond_atom_site_label_1
_geom_bond_atom_site_label_2
_geom_bond_distance
Cd1 N2 2.289(7)
Cd1 N1 2.294(7)
Cd1 I2 2.6941(9)
Cd1 I1 2.6962(8)
Cd2 N4 2.283(7)
Cd2 N3 2.285(7)
Cd2 I3 2.6966(8)
Cd2 I4 2.6973(8)
O1 C2 1.260(12)
O2 C4 1.314(11)
O2 H2D 0.84(3)
O3 C12 1.277(11)
O4 C14 1.322(10)
O4 H4D 0.84(3)
O5 C22 1.282(11)
O6 C24 1.313(11)
O6 H6D 0.84(3)
O7 C32 1.288(10)
O8 C34 1.284(11)
O8 H8D 0.85(3)
N1 C9 1.320(11)
N1 C8 1.328(12)
N2 C18 1.343(11)
N2 C19 1.350(11)
N3 C28 1.329(11)
N3 C29 1.330(11)
N4 C38 1.339(11)
N4 C39 1.349(11)
C1 C2 1.509(13)
C1 H1A 0.9800
C1 H1B 0.9800
C1 H1C 0.9800
C2 C3 1.427(12)
C3 C4 1.380(13)
C3 C6 1.500(12)
C4 C5 1.493(13)
C5 H5A 0.9800
C5 H5B 0.9800
C5 H5C 0.9800
C6 C7 1.369(14)
C6 C10 1.400(12)
C7 C8 1.373(14)
C7 H7 0.9500
C8 H8 0.9500
C9 C10 1.370(13)
C9 H9 0.9500
C10 H10 0.9500
C11 C12 1.506(13)
C11 H11A 0.9800
C11 H11B 0.9800
C11 H11C 0.9800
C12 C13 1.412(10)
C13 C14 1.382(11)
C13 C16 1.489(11)
C14 C15 1.499(11)
C15 H15A 0.9800
C15 H15B 0.9800
C15 H15C 0.9800
C16 C17 1.384(11)
C16 C20 1.410(11)
C17 C18 1.391(11)
C17 H17 0.9500
C18 H18 0.9500
C19 C20 1.383(12)
C19 H19 0.9500
C20 H20 0.9500
C21 C22 1.480(13)
C21 H21A 0.9800
C21 H21B 0.9800
C21 H21C 0.9800
C22 C23 1.433(12)
C23 C24 1.389(13)
C23 C26 1.494(12)
C24 C25 1.465(13)
C25 H25A 0.9800
C25 H25B 0.9800
C25 H25C 0.9800
C26 C27 1.374(14)
C26 C30 1.389(14)
C27 C28 1.393(13)
C27 H27 0.9500
C28 H28 0.9500
C29 C30 1.387(14)
C29 H29 0.9500
C30 H30 0.9500
C31 C32 1.492(11)
C31 H31A 0.9800
C31 H31B 0.9800
C31 H31C 0.9800
C32 C33 1.400(11)
C33 C34 1.414(10)
C33 C36 1.486(11)
C34 C35 1.472(12)
C35 H35A 0.9800
C35 H35B 0.9800
C35 H35C 0.9800
C36 C37 1.389(10)
C36 C40 1.393(11)
C37 C38 1.376(11)
C37 H37 0.9500
C38 H38 0.9500
C39 C40 1.378(12)
C39 H39 0.9500
C40 H40 0.9500
